data_1545664
loop_
_publ_author_name
'Chen, Na'
'Zhang, Wenjie'
'Chen, Shun'
'Wu, Qinghua'
'Yu, Changjiang'
'Wei, Yun'
'Xu, Yuekang'
'Hao, Erhong'
'Jiao, Lijuan'

_publ_section_title
;
 Sterically Protected N2O-Type Benzopyrromethene Boron Complexes from
 Boronic Acids with Intense Red/Near-Infrared Fluorescence.
;
_journal_issue 8
_journal_name_full 'Organic letters'
_journal_page_first 2026
_journal_page_last 2029
_journal_paper_doi 10.1021/acs.orglett.7b00601
_journal_volume 19
_journal_year 2017
_chemical_formula_sum 'C24 H23 B N2 O'
_chemical_formula_weight 366.25
_chemical_name_systematic
;

 ?

;
_space_group_IT_number 2
_symmetry_cell_setting triclinic
_symmetry_space_group_name_Hall '-P 1'
_symmetry_space_group_name_H-M 'P -1'
_atom_sites_solution_hydrogens geom
_atom_sites_solution_primary direct
_atom_sites_solution_secondary difmap
_audit_creation_method SHELXL-97
_cell_angle_alpha 112.189(9)
_cell_angle_beta 98.039(9)
_cell_angle_gamma 93.399(9)
_cell_formula_units_Z 2
_cell_length_a 8.875(7)
_cell_length_b 10.930(8)
_cell_length_c 11.258(9)
_cell_measurement_reflns_used 3953
_cell_measurement_temperature 293(2)
_cell_measurement_theta_max 27.68
_cell_measurement_theta_min 2.22
_cell_volume 993.7(13)
_computing_cell_refinement 'Bruker SMART'
_computing_data_collection 'Bruker SMART'
_computing_data_reduction 'Bruker SAINT'
_computing_molecular_graphics 'Bruker SHELXTL'
_computing_publication_material 'Bruker SHELXTL'
_computing_structure_refinement 'SHELXL-97 (Sheldrick, 1997)'
_computing_structure_solution 'SHELXS-97 (Sheldrick, 1990)'
_diffrn_ambient_temperature 293(2)
_diffrn_measured_fraction_theta_full 0.980
_diffrn_measured_fraction_theta_max 0.980
_diffrn_measurement_device_type 'CCD area detector'
_diffrn_measurement_method 'phi and omega scans'
_diffrn_radiation_monochromator graphite
_diffrn_radiation_source 'fine-focus sealed tube'
_diffrn_radiation_type MoK\a
_diffrn_radiation_wavelength 0.71073
_diffrn_reflns_av_R_equivalents 0.0466
_diffrn_reflns_av_sigmaI/netI 0.0527
_diffrn_reflns_limit_h_max 10
_diffrn_reflns_limit_h_min -10
_diffrn_reflns_limit_k_max 12
_diffrn_reflns_limit_k_min -12
_diffrn_reflns_limit_l_max 13
_diffrn_reflns_limit_l_min -13
_diffrn_reflns_number 9028
_diffrn_reflns_theta_full 25.00
_diffrn_reflns_theta_max 25.00
_diffrn_reflns_theta_min 1.98
_exptl_absorpt_coefficient_mu 0.074
_exptl_absorpt_correction_T_max 0.9846
_exptl_absorpt_correction_T_min 0.9839
_exptl_absorpt_correction_type multi-scan
_exptl_crystal_colour colorless
_exptl_crystal_density_diffrn 1.224
_exptl_crystal_density_method 'not measured'
_exptl_crystal_description blocK
_exptl_crystal_F_000 388
_exptl_crystal_size_max 0.22
_exptl_crystal_size_mid 0.21
_exptl_crystal_size_min 0.21
_refine_diff_density_max 0.201
_refine_diff_density_min -0.215
_refine_diff_density_rms 0.040
_refine_ls_extinction_method none
_refine_ls_goodness_of_fit_ref 1.071
_refine_ls_hydrogen_treatment mixed
_refine_ls_matrix_type full
_refine_ls_number_parameters 257
_refine_ls_number_reflns 3437
_refine_ls_number_restraints 0
_refine_ls_restrained_S_all 1.071
_refine_ls_R_factor_all 0.0922
_refine_ls_R_factor_gt 0.0608
_refine_ls_shift/su_max 0.000
_refine_ls_shift/su_mean 0.000
_refine_ls_structure_factor_coef Fsqd
_refine_ls_weighting_details 'calc w=1/[\s^2^(Fo^2^)+(0.1082P)^2^+0.0000P] where P=(Fo^2^+2Fc^2^)/3'
_refine_ls_weighting_scheme calc
_refine_ls_wR_factor_gt 0.1625
_refine_ls_wR_factor_ref 0.1814
_reflns_number_gt 2392
_reflns_number_total 3437
_reflns_threshold_expression >2sigma(I)
_cod_data_source_file ol7b00601_si_002.cif
_cod_data_source_block 160511b_0m
_cod_depositor_comments
;
The following automatic conversions were performed:

'_symmetry_cell_setting' value 'Triclinic' changed to 'triclinic'
according to
/home/data/users/saulius/crontab/automatic-downloads/rss-feeds/ACS/lib/dictionaries/cif_core.dic
dictionary named 'cif_core.dic' version 2.4.2 from 2011-04-26.

Automatic conversion script
Id: cif_fix_values 4973 2017-02-22 13:04:09Z antanas 

 Adding full bibliography for 1545664.cif.
;
_cod_original_cell_volume 993.8(13)
_cod_original_sg_symbol_H-M P-1
_cod_database_code 1545664

loop_
_symmetry_equiv_pos_as_xyz
'x, y, z'
'-x, -y, -z'

loop_
_atom_site_label
_atom_site_type_symbol
_atom_site_fract_x
_atom_site_fract_y
_atom_site_fract_z
_atom_site_U_iso_or_equiv
_atom_site_adp_type
_atom_site_occupancy
_atom_site_symmetry_multiplicity
_atom_site_calc_flag
_atom_site_refinement_flags
B1 B 0.2560(3) 0.8939(3) 0.7534(3) 0.0401(7) Uani 1 1 d .
C1 C 0.5754(3) 0.6235(3) 0.7829(3) 0.0515(7) Uani 1 1 d .
H1 H 0.5784 0.5880 0.8462 0.062 Uiso 1 1 calc R
C2 C 0.6620(3) 0.5747(3) 0.6846(3) 0.0621(8) Uani 1 1 d .
H2 H 0.7211 0.5065 0.6819 0.074 Uiso 1 1 calc R
C3 C 0.6593(3) 0.6290(3) 0.5899(3) 0.0631(8) Uani 1 1 d .
H3 H 0.7185 0.5978 0.5251 0.076 Uiso 1 1 calc R
C4 C 0.5691(3) 0.7289(3) 0.5919(3) 0.0560(7) Uani 1 1 d .
H4 H 0.5690 0.7643 0.5286 0.067 Uiso 1 1 calc R
C6 C 0.4829(3) 0.7262(2) 0.7883(2) 0.0402(6) Uani 1 1 d .
C7 C 0.4043(3) 0.7916(2) 0.8977(2) 0.0375(6) Uani 1 1 d .
C13 C 0.0986(3) 1.2222(2) 0.9069(2) 0.0421(6) Uani 1 1 d .
C14 C 0.1635(3) 1.1078(2) 0.9120(2) 0.0396(6) Uani 1 1 d .
C16 C 0.4065(2) 0.7893(2) 1.0274(2) 0.0382(6) Uani 1 1 d .
C17 C 0.4736(3) 0.7115(2) 1.0911(2) 0.0473(7) Uani 1 1 d .
H17 H 0.5361 0.6485 1.0512 0.057 Uiso 1 1 calc R
C18 C 0.4444(3) 0.7308(3) 1.2149(3) 0.0553(7) Uani 1 1 d .
H18 H 0.4862 0.6786 1.2568 0.066 Uiso 1 1 calc R
C19 C 0.3525(3) 0.8284(3) 1.2781(3) 0.0532(7) Uani 1 1 d .
H19 H 0.3346 0.8388 1.3606 0.064 Uiso 1 1 calc R
C20 C 0.2887(3) 0.9087(2) 1.2194(2) 0.0458(6) Uani 1 1 d .
H20 H 0.2306 0.9742 1.2625 0.055 Uiso 1 1 calc R
C21 C 0.3138(3) 0.8886(2) 1.0925(2) 0.0398(6) Uani 1 1 d .
C22 C 0.2600(3) 0.9503(2) 1.0037(2) 0.0375(6) Uani 1 1 d .
C23 C 0.1854(3) 1.0608(2) 1.0132(2) 0.0408(6) Uani 1 1 d .
H23 H 0.1482 1.1056 1.0893 0.049 Uiso 1 1 calc R
C24 C 0.1747(3) 1.1076(2) 0.7139(2) 0.0433(6) Uani 1 1 d .
C25 C 0.0341(3) 1.3238(2) 1.0157(3) 0.0543(7) Uani 1 1 d .
H25A H 0.1038 1.4046 1.0542 0.081 Uiso 1 1 calc R
H25B H 0.0210 1.2892 1.0808 0.081 Uiso 1 1 calc R
H25C H -0.0632 1.3418 0.9809 0.081 Uiso 1 1 calc R
C27 C 0.4774(3) 0.7774(2) 0.6886(2) 0.0436(6) Uani 1 1 d .
C28 C 0.1050(3) 1.2218(2) 0.7828(2) 0.0436(6) Uani 1 1 d .
C30 C 0.0520(3) 1.3253(3) 0.7321(3) 0.0567(7) Uani 1 1 d .
H30A H -0.0340 1.3615 0.7722 0.068 Uiso 1 1 calc R
H30B H 0.0157 1.2818 0.6389 0.068 Uiso 1 1 calc R
C31 C 0.1101(3) 0.7828(2) 0.6707(2) 0.0535(7) Uani 1 1 d .
H31A H 0.0737 0.7937 0.5913 0.080 Uiso 1 1 calc R
H31B H 0.0297 0.7936 0.7214 0.080 Uiso 1 1 calc R
H31C H 0.1406 0.6954 0.6505 0.080 Uiso 1 1 calc R
C32 C 0.2086(3) 1.0618(3) 0.5770(2) 0.0531(7) Uani 1 1 d .
H32A H 0.3168 1.0583 0.5795 0.080 Uiso 1 1 calc R
H32B H 0.1762 1.1231 0.5389 0.080 Uiso 1 1 calc R
H32C H 0.1545 0.9748 0.5256 0.080 Uiso 1 1 calc R
C33 C 0.1753(4) 1.4396(3) 0.7577(4) 0.0829(10) Uani 1 1 d .
H33A H 0.2118 1.4837 0.8498 0.124 Uiso 1 1 calc R
H33B H 0.1331 1.5018 0.7248 0.124 Uiso 1 1 calc R
H33C H 0.2590 1.4053 0.7147 0.124 Uiso 1 1 calc R
N1 N 0.3133(2) 0.88305(17) 0.88719(18) 0.0377(5) Uani 1 1 d .
N2 N 0.2104(2) 1.03892(18) 0.79155(18) 0.0388(5) Uani 1 1 d .
O2 O 0.39081(19) 0.87498(16) 0.68419(16) 0.0481(5) Uani 1 1 d .

loop_
_atom_site_aniso_label
_atom_site_aniso_U_11
_atom_site_aniso_U_22
_atom_site_aniso_U_33
_atom_site_aniso_U_23
_atom_site_aniso_U_13
_atom_site_aniso_U_12
B1 0.0430(16) 0.0406(15) 0.0410(16) 0.0184(12) 0.0135(13) 0.0066(13)
C1 0.0522(16) 0.0522(16) 0.0527(16) 0.0209(13) 0.0130(13) 0.0137(13)
C2 0.0580(17) 0.0621(18) 0.0655(19) 0.0191(15) 0.0188(15) 0.0244(14)
C3 0.0573(18) 0.074(2) 0.0604(19) 0.0207(16) 0.0283(14) 0.0203(16)
C4 0.0578(17) 0.0613(17) 0.0566(17) 0.0256(14) 0.0248(14) 0.0135(14)
C6 0.0347(12) 0.0394(13) 0.0465(15) 0.0158(11) 0.0108(11) 0.0039(10)
C7 0.0336(12) 0.0362(12) 0.0453(14) 0.0184(11) 0.0087(10) 0.0031(10)
C13 0.0374(13) 0.0393(13) 0.0506(15) 0.0188(12) 0.0079(11) 0.0040(11)
C14 0.0384(13) 0.0417(13) 0.0422(14) 0.0185(11) 0.0117(11) 0.0050(11)
C16 0.0326(12) 0.0405(13) 0.0430(14) 0.0181(11) 0.0073(10) 0.0017(10)
C17 0.0458(14) 0.0489(15) 0.0511(16) 0.0227(13) 0.0094(12) 0.0115(12)
C18 0.0609(17) 0.0598(17) 0.0546(17) 0.0330(14) 0.0074(14) 0.0111(14)
C19 0.0600(17) 0.0611(17) 0.0453(16) 0.0274(13) 0.0125(13) 0.0066(14)
C20 0.0470(14) 0.0480(14) 0.0457(15) 0.0195(12) 0.0147(12) 0.0077(12)
C21 0.0366(13) 0.0395(13) 0.0437(14) 0.0172(11) 0.0078(11) -0.0002(11)
C22 0.0372(13) 0.0379(13) 0.0396(14) 0.0157(11) 0.0117(10) 0.0044(10)
C23 0.0391(13) 0.0426(13) 0.0416(14) 0.0144(11) 0.0150(11) 0.0061(11)
C24 0.0400(13) 0.0462(14) 0.0465(15) 0.0225(12) 0.0065(11) 0.0006(11)
C25 0.0564(16) 0.0468(15) 0.0595(17) 0.0181(13) 0.0139(13) 0.0153(13)
C27 0.0409(14) 0.0398(13) 0.0499(15) 0.0153(12) 0.0135(12) 0.0051(11)
C28 0.0414(14) 0.0405(14) 0.0527(16) 0.0228(12) 0.0071(11) 0.0055(11)
C30 0.0666(18) 0.0552(16) 0.0565(17) 0.0282(14) 0.0132(14) 0.0199(14)
C31 0.0554(16) 0.0514(15) 0.0534(17) 0.0225(13) 0.0050(13) 0.0007(13)
C32 0.0603(17) 0.0558(16) 0.0517(17) 0.0286(13) 0.0139(13) 0.0104(13)
C33 0.086(2) 0.070(2) 0.124(3) 0.062(2) 0.042(2) 0.0242(18)
N1 0.0380(11) 0.0366(10) 0.0413(12) 0.0170(9) 0.0106(9) 0.0054(9)
N2 0.0400(11) 0.0408(11) 0.0406(12) 0.0200(9) 0.0110(9) 0.0052(9)
O2 0.0509(10) 0.0509(10) 0.0554(11) 0.0289(9) 0.0233(8) 0.0139(8)

loop_
_atom_type_symbol
_atom_type_description
_atom_type_scat_dispersion_real
_atom_type_scat_dispersion_imag
_atom_type_scat_source
C C 0.0033 0.0016 'International Tables Vol C Tables 4.2.6.8 and 6.1.1.4'
H H 0.0000 0.0000 'International Tables Vol C Tables 4.2.6.8 and 6.1.1.4'
B B 0.0013 0.0007 'International Tables Vol C Tables 4.2.6.8 and 6.1.1.4'
N N 0.0061 0.0033 'International Tables Vol C Tables 4.2.6.8 and 6.1.1.4'
O O 0.0106 0.0060 'International Tables Vol C Tables 4.2.6.8 and 6.1.1.4'

loop_
_geom_angle_atom_site_label_1
_geom_angle_atom_site_label_2
_geom_angle_atom_site_label_3
_geom_angle
O2 B1 N1 105.8(2)
O2 B1 N2 111.90(19)
N1 B1 N2 104.66(19)
O2 B1 C31 112.1(2)
N1 B1 C31 110.7(2)
N2 B1 C31 111.3(2)
C2 C1 C6 121.3(3)
C2 C1 H1 119.3
C6 C1 H1 119.3
C1 C2 C3 119.5(3)
C1 C2 H2 120.3
C3 C2 H2 120.3
C4 C3 C2 120.6(3)
C4 C3 H3 119.7
C2 C3 H3 119.7
C3 C4 C27 120.9(3)
C3 C4 H4 119.6
C27 C4 H4 119.6
C1 C6 C27 118.5(2)
C1 C6 C7 123.3(2)
C27 C6 C7 118.0(2)
N1 C7 C6 117.1(2)
N1 C7 C16 107.72(19)
C6 C7 C16 135.0(2)
C28 C13 C14 107.0(2)
C28 C13 C25 127.1(2)
C14 C13 C25 125.9(2)
C23 C14 N2 120.8(2)
C23 C14 C13 130.6(2)
N2 C14 C13 108.6(2)
C17 C16 C21 119.7(2)
C17 C16 C7 133.8(2)
C21 C16 C7 106.5(2)
C18 C17 C16 118.7(2)
C18 C17 H17 120.6
C16 C17 H17 120.6
C17 C18 C19 121.2(2)
C17 C18 H18 119.4
C19 C18 H18 119.4
C20 C19 C18 121.3(3)
C20 C19 H19 119.4
C18 C19 H19 119.4
C19 C20 C21 118.4(2)
C19 C20 H20 120.8
C21 C20 H20 120.8
C20 C21 C16 120.6(2)
C20 C21 C22 132.2(2)
C16 C21 C22 107.1(2)
C23 C22 N1 117.7(2)
C23 C22 C21 135.3(2)
N1 C22 C21 106.7(2)
C22 C23 C14 122.7(2)
C22 C23 H23 118.6
C14 C23 H23 118.6
N2 C24 C28 109.6(2)
N2 C24 C32 121.9(2)
C28 C24 C32 128.5(2)
C13 C25 H25A 109.5
C13 C25 H25B 109.5
H25A C25 H25B 109.5
C13 C25 H25C 109.5
H25A C25 H25C 109.5
H25B C25 H25C 109.5
O2 C27 C4 117.8(2)
O2 C27 C6 123.0(2)
C4 C27 C6 119.2(2)
C13 C28 C24 107.3(2)
C13 C28 C30 126.6(2)
C24 C28 C30 126.1(2)
C28 C30 C33 114.2(2)
C28 C30 H30A 108.7
C33 C30 H30A 108.7
C28 C30 H30B 108.7
C33 C30 H30B 108.7
H30A C30 H30B 107.6
B1 C31 H31A 109.5
B1 C31 H31B 109.5
H31A C31 H31B 109.5
B1 C31 H31C 109.5
H31A C31 H31C 109.5
H31B C31 H31C 109.5
C24 C32 H32A 109.5
C24 C32 H32B 109.5
H32A C32 H32B 109.5
C24 C32 H32C 109.5
H32A C32 H32C 109.5
H32B C32 H32C 109.5
C30 C33 H33A 109.5
C30 C33 H33B 109.5
H33A C33 H33B 109.5
C30 C33 H33C 109.5
H33A C33 H33C 109.5
H33B C33 H33C 109.5
C7 N1 C22 111.8(2)
C7 N1 B1 122.45(19)
C22 N1 B1 125.1(2)
C24 N2 C14 107.5(2)
C24 N2 B1 129.2(2)
C14 N2 B1 121.73(19)
C27 O2 B1 117.76(19)

loop_
_geom_bond_atom_site_label_1
_geom_bond_atom_site_label_2
_geom_bond_distance
B1 O2 1.500(3)
B1 N1 1.571(3)
B1 N2 1.572(3)
B1 C31 1.625(4)
C1 C2 1.393(4)
C1 C6 1.418(3)
C1 H1 0.9300
C2 C3 1.401(4)
C2 H2 0.9300
C3 C4 1.387(4)
C3 H3 0.9300
C4 C27 1.411(4)
C4 H4 0.9300
C6 C27 1.428(4)
C6 C7 1.466(3)
C7 N1 1.350(3)
C7 C16 1.467(3)
C13 C28 1.404(4)
C13 C14 1.424(3)
C13 C25 1.518(4)
C14 C23 1.412(3)
C14 N2 1.415(3)
C16 C17 1.412(3)
C16 C21 1.437(3)
C17 C18 1.392(4)
C17 H17 0.9300
C18 C19 1.415(4)
C18 H18 0.9300
C19 C20 1.386(3)
C19 H19 0.9300
C20 C21 1.414(4)
C20 H20 0.9300
C21 C22 1.448(3)
C22 C23 1.387(3)
C22 N1 1.404(3)
C23 H23 0.9300
C24 N2 1.369(3)
C24 C28 1.428(4)
C24 C32 1.510(4)
C25 H25A 0.9600
C25 H25B 0.9600
C25 H25C 0.9600
C27 O2 1.363(3)
C28 C30 1.518(3)
C30 C33 1.524(4)
C30 H30A 0.9700
C30 H30B 0.9700
C31 H31A 0.9600
C31 H31B 0.9600
C31 H31C 0.9600
C32 H32A 0.9600
C32 H32B 0.9600
C32 H32C 0.9600
C33 H33A 0.9600
C33 H33B 0.9600
C33 H33C 0.9600
